data_2237157
loop_
_publ_author_name
'Yang, Qing-Feng'
'Wang, Xiao-Zhong'
'Xue, Ping'

_publ_section_title
;
 Poly[[tetraaquadi-\m~4~-fumarato-\m~2~-oxalato-dierbium(III)]
 tetrahydrate]
;
_journal_coeditor_code HG5272
_journal_issue 1
_journal_name_full 'Acta Crystallographica Section E'
_journal_page_first m52
_journal_paper_doi 10.1107/S160053681205026X
_journal_volume 69
_journal_year 2013
_chemical_formula_iupac '[Er2 (C4 H2 O4)2 (C2 O4) (H2 O)4], 4H2 O'
_chemical_formula_moiety 'C10 H20 Er2 O20'
_chemical_formula_sum 'C10 H20 Er2 O20'
_chemical_formula_weight 794.78
_chemical_melting_point ?
_chemical_name_systematic
;
Poly[[tetraaquadi-\m~4~-fumarato-\m~2~-oxalato-dierbium(III)] tetrahydrate]
;
_space_group_IT_number 70
_symmetry_cell_setting orthorhombic
_symmetry_space_group_name_Hall '-F 2uv 2vw'
_symmetry_space_group_name_H-M 'F d d d :2'
_atom_sites_solution_hydrogens geom
_atom_sites_solution_primary direct
_atom_sites_solution_secondary difmap
_audit_creation_method SHELXL-97
_cell_angle_alpha 90.00
_cell_angle_beta 90.00
_cell_angle_gamma 90.00
_cell_formula_units_Z 8
_cell_length_a 9.6016(19)
_cell_length_b 15.701(3)
_cell_length_c 26.722(5)
_cell_measurement_reflns_used 9875
_cell_measurement_temperature 293(2)
_cell_measurement_theta_max 27.47
_cell_measurement_theta_min 3.01
_cell_volume 4028.5(13)
_computing_cell_refinement 'SAINT (Bruker, 2007)'
_computing_data_collection 'SMART (Bruker, 2007)'
_computing_data_reduction 'SAINT (Bruker, 2007)'
_computing_molecular_graphics 'DIAMOND (Brandenburg, 1999)'
_computing_publication_material 'SHELXTL (Sheldrick, 2008)'
_computing_structure_refinement 'SHELXL97 (Sheldrick, 2008)'
_computing_structure_solution 'SHELXS97 (Sheldrick, 2008)'
_diffrn_ambient_temperature 293(2)
_diffrn_detector_area_resol_mean 9.00cm
_diffrn_measured_fraction_theta_full 0.999
_diffrn_measured_fraction_theta_max 0.999
_diffrn_measurement_device_type 'Bruker SMART APEX CCD'
_diffrn_measurement_method '\w scans'
_diffrn_radiation_monochromator graphite
_diffrn_radiation_source 'fine-focus sealed tube'
_diffrn_radiation_type MoK\a
_diffrn_radiation_wavelength 0.71073
_diffrn_reflns_av_R_equivalents 0.0217
_diffrn_reflns_av_sigmaI/netI 0.0122
_diffrn_reflns_limit_h_max 12
_diffrn_reflns_limit_h_min -12
_diffrn_reflns_limit_k_max 20
_diffrn_reflns_limit_k_min -20
_diffrn_reflns_limit_l_max 31
_diffrn_reflns_limit_l_min -34
_diffrn_reflns_number 9284
_diffrn_reflns_theta_full 27.47
_diffrn_reflns_theta_max 27.47
_diffrn_reflns_theta_min 3.01
_diffrn_standards_decay_% 0
_diffrn_standards_interval_count 0
_diffrn_standards_interval_time 0
_diffrn_standards_number 0
_exptl_absorpt_coefficient_mu 8.376
_exptl_absorpt_correction_T_max 0.4021
_exptl_absorpt_correction_T_min 0.3049
_exptl_absorpt_correction_type multi-scan
_exptl_absorpt_process_details '(SADABS; Bruker, 2001)'
_exptl_crystal_colour pink
_exptl_crystal_density_diffrn 2.621
_exptl_crystal_density_method 'not measured'
_exptl_crystal_description block
_exptl_crystal_F_000 3008
_exptl_crystal_size_max 0.19
_exptl_crystal_size_mid 0.16
_exptl_crystal_size_min 0.13
_refine_diff_density_max 0.509
_refine_diff_density_min -1.040
_refine_ls_extinction_method none
_refine_ls_goodness_of_fit_ref 1.108
_refine_ls_hydrogen_treatment constr
_refine_ls_matrix_type full
_refine_ls_number_parameters 74
_refine_ls_number_reflns 1162
_refine_ls_number_restraints 0
_refine_ls_restrained_S_all 1.108
_refine_ls_R_factor_all 0.0204
_refine_ls_R_factor_gt 0.0182
_refine_ls_shift/su_max 0.003
_refine_ls_shift/su_mean 0.000
_refine_ls_structure_factor_coef Fsqd
_refine_ls_weighting_details 'calc w=1/[\s^2^(Fo^2^)+(0.0186P)^2^+60.2587P] where P=(Fo^2^+2Fc^2^)/3'
_refine_ls_weighting_scheme calc
_refine_ls_wR_factor_gt 0.0443
_refine_ls_wR_factor_ref 0.0453
_reflns_number_gt 1088
_reflns_number_total 1162
_reflns_threshold_expression I>2sigma(I)
_cod_data_source_file hg5272.cif
_cod_data_source_block I
_cod_depositor_comments
;
The following automatic conversions were performed:

'_chemical_melting_point' value 'not measured' was changed to '?' -
the value is undefined or not given.

Automatic conversion script
Id: cif_fix_values 1891 2012-01-12 08:04:46Z andrius 
;
_cod_original_cell_volume 4028.5(14)
_cod_original_sg_symbol_H-M 'F d d d'
_cod_database_code 2237157
_cod_database_fobs_code 2237157

loop_
_symmetry_equiv_pos_as_xyz
'x, y, z'
'-x+3/4, -y+3/4, z'
'-x+3/4, y, -z+3/4'
'x, -y+3/4, -z+3/4'
'x, y+1/2, z+1/2'
'-x+3/4, -y+5/4, z+1/2'
'-x+3/4, y+1/2, -z+5/4'
'x, -y+5/4, -z+5/4'
'x+1/2, y, z+1/2'
'-x+5/4, -y+3/4, z+1/2'
'-x+5/4, y, -z+5/4'
'x+1/2, -y+3/4, -z+5/4'
'x+1/2, y+1/2, z'
'-x+5/4, -y+5/4, z'
'-x+5/4, y+1/2, -z+3/4'
'x+1/2, -y+5/4, -z+3/4'
'-x, -y, -z'
'x-3/4, y-3/4, -z'
'x-3/4, -y, z-3/4'
'-x, y-3/4, z-3/4'
'-x, -y+1/2, -z+1/2'
'x-3/4, y-1/4, -z+1/2'
'x-3/4, -y+1/2, z-1/4'
'-x, y-1/4, z-1/4'
'-x+1/2, -y, -z+1/2'
'x-1/4, y-3/4, -z+1/2'
'x-1/4, -y, z-1/4'
'-x+1/2, y-3/4, z-1/4'
'-x+1/2, -y+1/2, -z'
'x-1/4, y-1/4, -z'
'x-1/4, -y+1/2, z-3/4'
'-x+1/2, y-1/4, z-3/4'

loop_
_atom_site_type_symbol
_atom_site_label
_atom_site_fract_x
_atom_site_fract_y
_atom_site_fract_z
_atom_site_U_iso_or_equiv
_atom_site_adp_type
_atom_site_calc_flag
_atom_site_refinement_flags
_atom_site_occupancy
_atom_site_symmetry_multiplicity
C C1 0.9358(4) 0.1660(2) 0.52974(13) 0.0167(6) Uani d . 1 1
C C2 1.0906(4) 0.1604(3) 0.53278(16) 0.0268(8) Uani d . 1 1
H H2 1.1407 0.2110 0.5348 0.032 Uiso calc R 1 1
C C3 0.6250 0.0756(3) 0.6250 0.0150(8) Uani d S 1 2
Er Er1 0.6250 0.1250 0.508677(7) 0.01528(8) Uani d S 1 2
O O1 0.8868(3) 0.23742(16) 0.51740(10) 0.0237(5) Uani d . 1 1
O O2 0.8597(3) 0.10210(16) 0.53731(11) 0.0239(5) Uani d . 1 1
O O3 0.6164(3) 0.04009(15) 0.58332(9) 0.0190(5) Uani d . 1 1
O O4 0.4757(3) 0.12267(15) 0.43533(9) 0.0256(5) Uani d . 1 1
H H4A 0.3985 0.1447 0.4440 0.031 Uiso d R 1 1
H H4B 0.4595 0.0706 0.4288 0.031 Uiso d R 1 1
O O5 0.5533(3) 0.20049(15) 0.34370(9) 0.0859(16) Uani d R 1 1
H H5A 0.5298 0.1769 0.3711 0.103 Uiso d R 1 1
H H5B 0.5661 0.2534 0.3485 0.129 Uiso d R 1 1

loop_
_atom_site_aniso_label
_atom_site_aniso_U_11
_atom_site_aniso_U_22
_atom_site_aniso_U_33
_atom_site_aniso_U_12
_atom_site_aniso_U_13
_atom_site_aniso_U_23
C1 0.0141(15) 0.0186(16) 0.0173(16) 0.0032(13) -0.0010(13) 0.0001(13)
C2 0.0159(17) 0.0232(18) 0.041(2) -0.0021(14) 0.0015(15) -0.0025(17)
C3 0.0133(19) 0.013(2) 0.019(2) 0.000 -0.0012(19) 0.000
Er1 0.01765(12) 0.01422(11) 0.01396(11) 0.00560(8) 0.000 0.000
O1 0.0239(13) 0.0200(12) 0.0270(13) 0.0067(10) 0.0003(11) 0.0045(10)
O2 0.0168(12) 0.0205(12) 0.0344(14) 0.0009(10) 0.0001(11) 0.0027(11)
O3 0.0269(13) 0.0139(11) 0.0161(11) -0.0003(10) -0.0015(10) -0.0010(9)
O4 0.0296(13) 0.0215(12) 0.0256(13) -0.0017(11) -0.0040(11) 0.0002(11)
O5 0.099(4) 0.076(3) 0.082(3) -0.011(3) 0.012(3) 0.037(3)

loop_
_atom_type_symbol
_atom_type_description
_atom_type_scat_dispersion_real
_atom_type_scat_dispersion_imag
_atom_type_scat_source
C C 0.0033 0.0016 'International Tables Vol C Tables 4.2.6.8 and 6.1.1.4'
H H 0.0000 0.0000 'International Tables Vol C Tables 4.2.6.8 and 6.1.1.4'
O O 0.0106 0.0060 'International Tables Vol C Tables 4.2.6.8 and 6.1.1.4'
Er Er -0.2586 4.9576 'International Tables Vol C Tables 4.2.6.8 and 6.1.1.4'

loop_
_geom_angle_atom_site_label_1
_geom_angle_atom_site_label_2
_geom_angle_atom_site_label_3
_geom_angle_site_symmetry_1
_geom_angle_site_symmetry_3
_geom_angle
O2 C1 O1 . . 122.4(3)
O2 C1 C2 . . 121.5(3)
O1 C1 C2 . . 116.0(3)
C2 C2 C1 14_645 . 124.0(5)
C2 C2 H2 14_645 . 118.0
C1 C2 H2 . . 118.0
O3 C3 O3 . 11 126.9(4)
O3 C3 C3 . 14_545 116.6(2)
O3 C3 C3 11 14_545 116.6(2)
O1 Er1 O1 29_656 30_556 144.28(13)
O1 Er1 O3 29_656 14_545 74.25(9)
O1 Er1 O3 30_556 14_545 141.35(9)
O1 Er1 O3 29_656 . 141.35(9)
O1 Er1 O3 30_556 . 74.25(9)
O3 Er1 O3 14_545 . 67.62(11)
O1 Er1 O2 29_656 . 106.62(9)
O1 Er1 O2 30_556 . 84.78(9)
O3 Er1 O2 14_545 . 77.67(9)
O3 Er1 O2 . . 71.66(9)
O1 Er1 O2 29_656 14_545 84.78(9)
O1 Er1 O2 30_556 14_545 106.62(9)
O3 Er1 O2 14_545 14_545 71.66(9)
O3 Er1 O2 . 14_545 77.67(9)
O2 Er1 O2 . 14_545 142.93(13)
O1 Er1 O4 29_656 . 74.78(9)
O1 Er1 O4 30_556 . 76.55(9)
O3 Er1 O4 14_545 . 134.38(9)
O3 Er1 O4 . . 129.93(8)
O2 Er1 O4 . . 143.80(9)
O2 Er1 O4 14_545 . 72.91(9)
O1 Er1 O4 29_656 14_545 76.55(9)
O1 Er1 O4 30_556 14_545 74.78(9)
O3 Er1 O4 14_545 14_545 129.93(8)
O3 Er1 O4 . 14_545 134.38(9)
O2 Er1 O4 . 14_545 72.91(9)
O2 Er1 O4 14_545 14_545 143.80(9)
O4 Er1 O4 . 14_545 72.38(12)
C1 O1 Er1 . 29_656 160.8(3)
C1 O2 Er1 . . 111.9(2)
C3 O3 Er1 . . 119.4(2)
Er1 O4 H4A . . 106.7
Er1 O4 H4B . . 106.7
H4A O4 H4B . . 106.7
H5A O5 H5B . . 109.5

loop_
_geom_bond_atom_site_label_1
_geom_bond_atom_site_label_2
_geom_bond_site_symmetry_2
_geom_bond_distance
C1 O2 . 1.258(4)
C1 O1 . 1.260(4)
C1 C2 . 1.491(5)
C2 C2 14_645 1.294(8)
C2 H2 . 0.9300
C3 O3 . 1.249(3)
C3 O3 11 1.249(3)
C3 C3 14_545 1.550(9)
Er1 O1 29_656 2.273(3)
Er1 O1 30_556 2.273(3)
Er1 O3 14_545 2.401(2)
Er1 O3 . 2.401(2)
Er1 O2 . 2.407(3)
Er1 O2 14_545 2.407(3)
Er1 O4 . 2.428(2)
Er1 O4 14_545 2.428(2)
O1 Er1 29_656 2.273(3)
O4 H4A . 0.8500
O4 H4B . 0.8499
O5 H5A . 0.8500
O5 H5B . 0.8500

loop_
_geom_hbond_atom_site_label_D
_geom_hbond_atom_site_label_H
_geom_hbond_atom_site_label_A
_geom_hbond_site_symmetry_A
_geom_hbond_distance_DH
_geom_hbond_distance_HA
_geom_hbond_distance_DA
_geom_hbond_angle_DHA
O4 H4A O5 3 0.85 2.35 3.045(5) 138.8
O4 H4B O3 17_656 0.85 1.91 2.750(3) 168.1
O5 H5A O4 . 0.85 1.99 2.836 179.5
O5 H5B O2 28_665 0.85 2.36 2.938(4) 125.4
